data_7150640
loop_
_publ_author_name
'Kle\<cka, Martin'
'Pohl, Radek'
'Klepet\'a\<rov\'a, Blanka'
'Hocek, Michal'

_publ_section_title
;
 Direct C--H borylation and C--H arylation of
 pyrrolo[2,3-d]pyrimidines: synthesis of 6,8-disubstituted
 7-deazapurines
;
_journal_issue 5
_journal_name_full 'Organic &amp; Biomolecular Chemistry'
_journal_page_first 866
_journal_page_last 868
_journal_paper_doi 10.1039/b900218a
_journal_volume 7
_journal_year 2009
_chemical_formula_moiety 'C26 H21 N3'
_chemical_formula_sum 'C26 H21 N3'
_chemical_formula_weight 375.47
_chemical_name_common (7-benzyl-4-phenyl-6-p-tolyl-7H-pyrrolo(2,3-d)pyrimidine)
_chemical_name_systematic (7-benzyl-4-phenyl-6-p-tolyl-7H-pyrrolo[2,3-d]pyrimidine)
_space_group_IT_number 2
_symmetry_cell_setting triclinic
_symmetry_Int_Tables_number 2
_symmetry_space_group_name_Hall '-P 1'
_symmetry_space_group_name_H-M 'P -1'
_atom_sites_solution_hydrogens geom
_atom_sites_solution_primary direct
_audit_creation_date 08-09-25
_audit_creation_method CRYSTALS_ver_12.86
_cell_angle_alpha 101.076(14)
_cell_angle_beta 114.026(17)
_cell_angle_gamma 104.117(15)
_cell_formula_units_Z 2
_cell_length_a 9.8513(18)
_cell_length_b 10.4417(18)
_cell_length_c 11.565(2)
_cell_measurement_reflns_used 7082
_cell_measurement_temperature 298
_cell_measurement_theta_max 78
_cell_measurement_theta_min 4
_cell_volume 995.1(4)
_computing_cell_refinement 'CrysAlis RED, (Oxford Diffraction, 2002)'
_computing_data_collection 'Xcalibur, (Oxford Diffraction, 2002)'
_computing_data_reduction 'CrysAlis RED, (Oxford Diffraction, 2002)'
_computing_molecular_graphics 'CAMERON (Watkin et al., 1996)'
_computing_publication_material 'CRYSTALS (Betteridge et al., 2003)'
_computing_structure_refinement 'CRYSTALS (Betteridge et al., 2003)'
_computing_structure_solution 'SIR92 (Altomare et al., 1994)'
_diffrn_ambient_temperature 298
_diffrn_measured_fraction_theta_full 0.997
_diffrn_measured_fraction_theta_max 0.977
_diffrn_measurement_device 'Oxford Diffraction XCALIBUR'
_diffrn_measurement_device_type Area
_diffrn_measurement_method '\f & \w scans'
_diffrn_radiation_monochromator graphite
_diffrn_radiation_type 'Cu K\a'
_diffrn_radiation_wavelength 1.54184
_diffrn_reflns_av_R_equivalents 0.065
_diffrn_reflns_limit_h_max 12
_diffrn_reflns_limit_h_min -12
_diffrn_reflns_limit_k_max 13
_diffrn_reflns_limit_k_min -13
_diffrn_reflns_limit_l_max 14
_diffrn_reflns_limit_l_min -14
_diffrn_reflns_number 31243
_diffrn_reflns_theta_full 73.259
_diffrn_reflns_theta_max 78.773
_diffrn_reflns_theta_min 4.433
_diffrn_standards_number 0
_exptl_absorpt_coefficient_mu 0.577
_exptl_absorpt_correction_T_max 0.88
_exptl_absorpt_correction_T_min 0.86
_exptl_absorpt_correction_type analytical
_exptl_absorpt_process_details
;
Analytical Absorption (De Meulenaer & Tompa, 1965)
;
_exptl_crystal_colour colourless
_exptl_crystal_density_diffrn 1.253
_exptl_crystal_density_method 'not measured'
_exptl_crystal_description prism
_exptl_crystal_F_000 396
_exptl_crystal_size_max 0.49
_exptl_crystal_size_mid 0.27
_exptl_crystal_size_min 0.22
_refine_diff_density_max 0.14
_refine_diff_density_min -0.15
_refine_ls_extinction_coef 72(5)
_refine_ls_extinction_method 'Larson (1970), Equation 22'
_refine_ls_goodness_of_fit_ref 1.0007
_refine_ls_hydrogen_treatment constr
_refine_ls_matrix_type full
_refine_ls_number_parameters 263
_refine_ls_number_reflns 2354
_refine_ls_number_restraints 0
_refine_ls_R_factor_all 0.0791
_refine_ls_R_factor_gt 0.0501
_refine_ls_shift/su_max 0.000253
_refine_ls_structure_factor_coef F
_refine_ls_weighting_details
;
Method, part 1, Chebychev polynomial, (Watkin, 1994, Prince, 1982)
[weight] = 1.0/[A~0~*T~0~(x)+A~1~*T~1~(x) ... +A~n-1~]*T~n-1~(x)]
where A~i~ are the Chebychev coefficients listed below and x= Fcalc/Fmax
Method = Robust Weighting (Prince, 1982)
W = [weight] * [1-(deltaF/6*sigmaF)^2^]^2^
A~i~ are:
9.84 1.91 7.31
;
_refine_ls_weighting_scheme calc
_refine_ls_wR_factor_all 0.0769
_refine_ls_wR_factor_gt 0.0610
_refine_ls_wR_factor_ref 0.0610
_reflns_limit_h_max 11
_reflns_limit_h_min -12
_reflns_limit_k_max 13
_reflns_limit_k_min -13
_reflns_limit_l_max 14
_reflns_limit_l_min 0
_reflns_number_gt 2354
_reflns_number_total 4195
_reflns_threshold_expression I>2.0\s(I)
_oxford_refine_ls_r_factor_ref 0.0501
_oxford_refine_ls_scale 8.80(3)
_oxford_reflns_number_all 4179
_oxford_reflns_threshold_expression_ref I>2.0\s(I)
_cod_data_source_file b900218a.txt
_cod_data_source_block 2
_cod_database_code 7150640

loop_
_symmetry_equiv_pos_as_xyz
x,y,z
-x,-y,-z

loop_
_atom_site_label
_atom_site_type_symbol
_atom_site_fract_x
_atom_site_fract_y
_atom_site_fract_z
_atom_site_U_iso_or_equiv
_atom_site_occupancy
_atom_site_adp_type
_atom_site_refinement_flags_posn
_atom_site_refinement_flags_adp
_atom_site_refinement_flags_occupancy
_atom_site_disorder_assembly
_atom_site_disorder_group
_oxford_atom_site_special_shape
_atom_site_attached_hydrogens
C11 C 1.1384(3) 1.1026(3) 0.3462(3) 0.0681 1.0000 Uani . . . . . . .
C12 C 1.2754(3) 1.1505(3) 0.3360(3) 0.0773 1.0000 Uani . . . . . . .
C13 C 1.3417(3) 1.2890(3) 0.3539(3) 0.0728 1.0000 Uani . . . . . . .
C14 C 1.2720(3) 1.3794(3) 0.3840(3) 0.0765 1.0000 Uani . . . . . . .
C15 C 1.1345(3) 1.3323(3) 0.3938(3) 0.0676 1.0000 Uani . . . . . . .
N1 N 0.8753(2) 1.24672(19) 0.4356(2) 0.0587 1.0000 Uani . . . . . . .
N3 N 0.6390(2) 1.0833(2) 0.4117(2) 0.0598 1.0000 Uani . . . . . . .
N9 N 0.5963(2) 0.84362(18) 0.31841(18) 0.0516 1.0000 Uani . . . . . . .
C2 C 0.7419(3) 1.2107(3) 0.4458(3) 0.0628 1.0000 Uani . . . . . . .
C4 C 0.6815(2) 0.9838(2) 0.3617(2) 0.0501 1.0000 Uani . . . . . . .
C5 C 0.8187(2) 1.0046(2) 0.3444(2) 0.0495 1.0000 Uani . . . . . . .
C6 C 0.9168(2) 1.1444(2) 0.3844(2) 0.0507 1.0000 Uani . . . . . . .
C7 C 0.8116(3) 0.8667(2) 0.2883(2) 0.0553 1.0000 Uani . . . . . . .
C8 C 0.6778(2) 0.7715(2) 0.2741(2) 0.0516 1.0000 Uani . . . . . . .
C10 C 1.0642(2) 1.1923(2) 0.3738(2) 0.0514 1.0000 Uani . . . . . . .
C16 C 0.6267(2) 0.6194(2) 0.2259(2) 0.0520 1.0000 Uani . . . . . . .
C17 C 0.7419(3) 0.5583(3) 0.2613(2) 0.0617 1.0000 Uani . . . . . . .
C18 C 0.6996(3) 0.4147(3) 0.2150(3) 0.0673 1.0000 Uani . . . . . . .
C19 C 0.5429(3) 0.3272(2) 0.1331(3) 0.0612 1.0000 Uani . . . . . . .
C20 C 0.4289(3) 0.3880(2) 0.0961(2) 0.0611 1.0000 Uani . . . . . . .
C21 C 0.4683(3) 0.5312(2) 0.1406(2) 0.0580 1.0000 Uani . . . . . . .
C22 C 0.4950(4) 0.1710(3) 0.0864(3) 0.0837 1.0000 Uani . . . . . . .
C23 C 0.4536(3) 0.7876(2) 0.3309(2) 0.0555 1.0000 Uani . . . . . . .
C24 C 0.2994(2) 0.7670(2) 0.2116(2) 0.0553 1.0000 Uani . . . . . . .
C25 C 0.2941(3) 0.8301(3) 0.1169(3) 0.0761 1.0000 Uani . . . . . . .
C26 C 0.1506(4) 0.8121(4) 0.0105(3) 0.0956 1.0000 Uani . . . . . . .
C27 C 0.0111(4) 0.7303(4) -0.0022(3) 0.0980 1.0000 Uani . . . . . . .
C28 C 0.0152(4) 0.6674(4) 0.0922(4) 0.1064 1.0000 Uani . . . . . . .
C29 C 0.1577(3) 0.6845(3) 0.1978(3) 0.0823 1.0000 Uani . . . . . . .
H21 H 0.7139 1.2877 0.4817 0.0739 1.0000 Uiso R . . . . . .
H71 H 0.8854 0.8431 0.2651 0.0678 1.0000 Uiso R . . . . . .
H151 H 1.0860 1.3945 0.4144 0.0802 1.0000 Uiso R . . . . . .
H141 H 1.3183 1.4776 0.3982 0.0926 1.0000 Uiso R . . . . . .
H131 H 1.4367 1.3219 0.3453 0.0871 1.0000 Uiso R . . . . . .
H121 H 1.3205 1.0856 0.3172 0.0953 1.0000 Uiso R . . . . . .
H111 H 1.0951 1.0069 0.3348 0.0821 1.0000 Uiso R . . . . . .
H171 H 0.8519 0.6180 0.3197 0.0708 1.0000 Uiso R . . . . . .
H181 H 0.7814 0.3740 0.2428 0.0797 1.0000 Uiso R . . . . . .
H201 H 0.3215 0.3309 0.0384 0.0715 1.0000 Uiso R . . . . . .
H211 H 0.3860 0.5715 0.1102 0.0674 1.0000 Uiso R . . . . . .
H223 H 0.4317 0.1308 -0.0101 0.1277 1.0000 Uiso R . . . . . .
H221 H 0.5901 0.1475 0.1118 0.1269 1.0000 Uiso R . . . . . .
H222 H 0.4364 0.1278 0.1271 0.1274 1.0000 Uiso R . . . . . .
H231 H 0.4648 0.8522 0.4114 0.0669 1.0000 Uiso R . . . . . .
H232 H 0.4496 0.6968 0.3449 0.0666 1.0000 Uiso R . . . . . .
H251 H 0.3911 0.8864 0.1243 0.0887 1.0000 Uiso R . . . . . .
H261 H 0.1514 0.8582 -0.0526 0.1144 1.0000 Uiso R . . . . . .
H271 H -0.0875 0.7156 -0.0740 0.1113 1.0000 Uiso R . . . . . .
H281 H -0.0823 0.6128 0.0844 0.1196 1.0000 Uiso R . . . . . .
H291 H 0.1593 0.6380 0.2614 0.0962 1.0000 Uiso R . . . . . .

loop_
_atom_site_aniso_label
_atom_site_aniso_U_11
_atom_site_aniso_U_22
_atom_site_aniso_U_33
_atom_site_aniso_U_23
_atom_site_aniso_U_13
_atom_site_aniso_U_12
C11 0.0533(13) 0.0608(15) 0.0898(18) 0.0202(13) 0.0377(13) 0.0171(11)
C12 0.0600(15) 0.0802(19) 0.096(2) 0.0209(16) 0.0450(15) 0.0253(14)
C13 0.0527(13) 0.092(2) 0.0726(16) 0.0305(14) 0.0329(12) 0.0169(13)
C14 0.0605(15) 0.0701(17) 0.099(2) 0.0335(15) 0.0427(15) 0.0116(13)
C15 0.0563(14) 0.0595(15) 0.0843(18) 0.0215(13) 0.0352(13) 0.0150(11)
N1 0.0503(10) 0.0530(11) 0.0686(12) 0.0119(9) 0.0289(9) 0.0172(9)
N3 0.0514(10) 0.0583(12) 0.0703(12) 0.0140(10) 0.0328(10) 0.0194(9)
N9 0.0440(9) 0.0509(10) 0.0591(10) 0.0144(8) 0.0279(8) 0.0130(8)
C2 0.0567(13) 0.0576(14) 0.0738(16) 0.0132(12) 0.0344(12) 0.0208(12)
C4 0.0438(10) 0.0522(12) 0.0530(12) 0.0136(10) 0.0242(9) 0.0162(9)
C5 0.0438(10) 0.0520(12) 0.0513(12) 0.0154(10) 0.0223(9) 0.0166(9)
C6 0.0443(11) 0.0550(12) 0.0502(11) 0.0156(10) 0.0207(9) 0.0182(10)
C7 0.0495(12) 0.0567(13) 0.0640(13) 0.0168(11) 0.0313(10) 0.0209(10)
C8 0.0467(11) 0.0519(12) 0.0548(12) 0.0155(10) 0.0241(10) 0.0170(10)
C10 0.0420(11) 0.0558(13) 0.0517(12) 0.0166(10) 0.0204(9) 0.0147(10)
C16 0.0489(12) 0.0495(12) 0.0561(12) 0.0169(10) 0.0253(10) 0.0152(10)
C17 0.0519(13) 0.0591(14) 0.0656(14) 0.0187(12) 0.0222(11) 0.0184(11)
C18 0.0659(15) 0.0572(15) 0.0752(16) 0.0228(12) 0.0278(13) 0.0262(12)
C19 0.0717(15) 0.0523(13) 0.0659(14) 0.0212(11) 0.0387(12) 0.0209(12)
C20 0.0567(13) 0.0536(14) 0.0668(14) 0.0141(11) 0.0315(12) 0.0106(11)
C21 0.0509(12) 0.0546(13) 0.0657(14) 0.0163(11) 0.0275(11) 0.0176(10)
C22 0.102(2) 0.0567(16) 0.094(2) 0.0238(15) 0.0505(18) 0.0269(15)
C23 0.0461(11) 0.0602(13) 0.0610(13) 0.0192(11) 0.0295(10) 0.0140(10)
C24 0.0456(12) 0.0566(13) 0.0619(13) 0.0147(11) 0.0278(10) 0.0149(10)
C25 0.0587(15) 0.0867(19) 0.0774(18) 0.0357(15) 0.0292(13) 0.0163(13)
C26 0.076(2) 0.127(3) 0.083(2) 0.052(2) 0.0283(16) 0.0365(19)
C27 0.0551(16) 0.142(3) 0.082(2) 0.033(2) 0.0216(15) 0.0322(18)
C28 0.0511(16) 0.152(3) 0.096(2) 0.041(2) 0.0297(16) 0.0125(19)
C29 0.0520(14) 0.107(2) 0.0805(18) 0.0371(17) 0.0314(13) 0.0120(14)

loop_
_atom_type_symbol
_atom_type_scat_dispersion_real
_atom_type_scat_dispersion_imag
_atom_type_scat_Cromer_Mann_a1
_atom_type_scat_Cromer_Mann_b1
_atom_type_scat_Cromer_Mann_a2
_atom_type_scat_Cromer_Mann_b2
_atom_type_scat_Cromer_Mann_a3
_atom_type_scat_Cromer_Mann_b3
_atom_type_scat_Cromer_Mann_a4
_atom_type_scat_Cromer_Mann_b4
_atom_type_scat_Cromer_Mann_c
_atom_type_scat_source
C 0.0181 0.0091 2.3100 20.8439 1.0200 10.2075 1.5886 0.5687 0.8650 51.6512 0.2156 'International Tables Vol C 4.2.6.8 and 6.1.1.4'
H 0.0000 0.0000 0.4930 10.5109 0.3229 26.1257 0.1402 3.1424 0.0408 57.7998 0.0030 'International Tables Vol C 4.2.6.8 and 6.1.1.4'
N 0.0311 0.0180 12.2126 0.0057 3.1322 9.8933 2.0125 28.9975 1.1663 0.5826 -11.5290 'International Tables Vol C 4.2.6.8 and 6.1.1.4'

loop_
_geom_angle_atom_site_label_1
_geom_angle_site_symmetry_1
_geom_angle_atom_site_label_2
_geom_angle_site_symmetry_2
_geom_angle_atom_site_label_3
_geom_angle_site_symmetry_3
_geom_angle
_geom_angle_publ_flag
C12 . C11 . C10 . 121.3(2) yes
C12 . C11 . H111 . 119.2 no
C10 . C11 . H111 . 119.5 no
C11 . C12 . C13 . 120.3(3) yes
C11 . C12 . H121 . 117.8 no
C13 . C12 . H121 . 121.9 no
C12 . C13 . C14 . 119.2(2) yes
C12 . C13 . H131 . 120.1 no
C14 . C13 . H131 . 120.7 no
C13 . C14 . C15 . 120.9(2) yes
C13 . C14 . H141 . 120.1 no
C15 . C14 . H141 . 119.0 no
C14 . C15 . C10 . 120.8(2) yes
C14 . C15 . H151 . 121.0 no
C10 . C15 . H151 . 118.2 no
C2 . N1 . C6 . 118.6(2) yes
C2 . N3 . C4 . 112.10(18) yes
C4 . N9 . C8 . 107.92(16) yes
C4 . N9 . C23 . 122.99(18) yes
C8 . N9 . C23 . 128.88(18) yes
N1 . C2 . N3 . 128.6(2) yes
N1 . C2 . H21 . 116.6 no
N3 . C2 . H21 . 114.9 no
N9 . C4 . N3 . 124.08(18) yes
N9 . C4 . C5 . 109.71(18) yes
N3 . C4 . C5 . 126.2(2) yes
C4 . C5 . C6 . 115.6(2) yes
C4 . C5 . C7 . 104.92(18) yes
C6 . C5 . C7 . 139.4(2) yes
C5 . C6 . N1 . 118.87(19) yes
C5 . C6 . C10 . 125.59(19) yes
N1 . C6 . C10 . 115.54(19) yes
C5 . C7 . C8 . 108.68(18) yes
C5 . C7 . H71 . 126.9 no
C8 . C7 . H71 . 124.4 no
N9 . C8 . C7 . 108.77(18) yes
N9 . C8 . C16 . 123.83(18) yes
C7 . C8 . C16 . 127.37(19) yes
C6 . C10 . C11 . 122.7(2) yes
C6 . C10 . C15 . 119.8(2) yes
C11 . C10 . C15 . 117.5(2) yes
C8 . C16 . C17 . 118.6(2) yes
C8 . C16 . C21 . 123.5(2) yes
C17 . C16 . C21 . 117.8(2) yes
C16 . C17 . C18 . 120.7(2) yes
C16 . C17 . H171 . 118.7 no
C18 . C17 . H171 . 120.6 no
C17 . C18 . C19 . 121.6(2) yes
C17 . C18 . H181 . 119.5 no
C19 . C18 . H181 . 118.9 no
C18 . C19 . C20 . 117.7(2) yes
C18 . C19 . C22 . 122.0(2) yes
C20 . C19 . C22 . 120.3(2) yes
C19 . C20 . C21 . 121.8(2) yes
C19 . C20 . H201 . 119.5 no
C21 . C20 . H201 . 118.7 no
C16 . C21 . C20 . 120.3(2) yes
C16 . C21 . H211 . 119.5 no
C20 . C21 . H211 . 120.1 no
C19 . C22 . H223 . 111.8 no
C19 . C22 . H221 . 109.0 no
H223 . C22 . H221 . 107.3 no
C19 . C22 . H222 . 111.7 no
H223 . C22 . H222 . 109.1 no
H221 . C22 . H222 . 107.8 no
N9 . C23 . C24 . 114.70(18) yes
N9 . C23 . H231 . 108.0 no
C24 . C23 . H231 . 109.0 no
N9 . C23 . H232 . 107.9 no
C24 . C23 . H232 . 108.8 no
H231 . C23 . H232 . 108.3 no
C23 . C24 . C25 . 122.5(2) yes
C23 . C24 . C29 . 119.2(2) yes
C25 . C24 . C29 . 118.3(2) yes
C24 . C25 . C26 . 121.2(3) yes
C24 . C25 . H251 . 119.2 no
C26 . C25 . H251 . 119.6 no
C25 . C26 . C27 . 120.1(3) yes
C25 . C26 . H261 . 118.9 no
C27 . C26 . H261 . 121.0 no
C26 . C27 . C28 . 119.1(3) yes
C26 . C27 . H271 . 121.7 no
C28 . C27 . H271 . 119.2 no
C27 . C28 . C29 . 120.9(3) yes
C27 . C28 . H281 . 118.8 no
C29 . C28 . H281 . 120.3 no
C24 . C29 . C28 . 120.4(3) yes
C24 . C29 . H291 . 119.4 no
C28 . C29 . H291 . 120.2 no

loop_
_geom_bond_atom_site_label_1
_geom_bond_site_symmetry_1
_geom_bond_atom_site_label_2
_geom_bond_site_symmetry_2
_geom_bond_distance
_geom_bond_publ_flag
C11 . C12 . 1.382(3) yes
C11 . C10 . 1.386(3) yes
C11 . H111 . 0.945 no
C12 . C13 . 1.369(4) yes
C12 . H121 . 0.934 no
C13 . C14 . 1.367(4) yes
C13 . H131 . 0.968 no
C14 . C15 . 1.383(3) yes
C14 . H141 . 0.965 no
C15 . C10 . 1.384(3) yes
C15 . H151 . 0.945 no
N1 . C2 . 1.336(3) yes
N1 . C6 . 1.351(3) yes
N3 . C2 . 1.329(3) yes
N3 . C4 . 1.331(3) yes
N9 . C4 . 1.369(3) yes
N9 . C8 . 1.398(3) yes
N9 . C23 . 1.462(3) yes
C2 . H21 . 0.984 no
C4 . C5 . 1.417(3) yes
C5 . C6 . 1.403(3) yes
C5 . C7 . 1.433(3) yes
C6 . C10 . 1.479(3) yes
C7 . C8 . 1.369(3) yes
C7 . H71 . 0.939 no
C8 . C16 . 1.459(3) yes
C16 . C17 . 1.393(3) yes
C16 . C21 . 1.397(3) yes
C17 . C18 . 1.383(4) yes
C17 . H171 . 0.966 no
C18 . C19 . 1.380(4) yes
C18 . H181 . 0.970 no
C19 . C20 . 1.381(3) yes
C19 . C22 . 1.501(4) yes
C20 . C21 . 1.383(3) yes
C20 . H201 . 0.941 no
C21 . H211 . 0.974 no
C22 . H223 . 0.968 no
C22 . H221 . 0.969 no
C22 . H222 . 0.967 no
C23 . C24 . 1.510(3) yes
C23 . H231 . 0.986 no
C23 . H232 . 0.986 no
C24 . C25 . 1.371(3) yes
C24 . C29 . 1.377(3) yes
C25 . C26 . 1.383(4) yes
C25 . H251 . 0.952 no
C26 . C27 . 1.362(4) yes
C26 . H261 . 0.950 no
C27 . C28 . 1.370(5) yes
C27 . H271 . 0.938 no
C28 . C29 . 1.376(4) yes
C28 . H281 . 0.947 no
C29 . H291 . 0.953 no

loop_
_geom_hbond_atom_site_label_D
_geom_hbond_site_symmetry_D
_geom_hbond_atom_site_label_H
_geom_hbond_site_symmetry_H
_geom_hbond_atom_site_label_A
_geom_hbond_site_symmetry_A
_geom_hbond_angle_DHA
_geom_hbond_distance_DH
_geom_hbond_distance_HA
_geom_hbond_distance_DA
_geom_hbond_publ_flag
C11 . H111 . C7 . 128 0.95 2.59 3.259(4) yes

loop_
_cod_related_entry_id
_cod_related_entry_database
_cod_related_entry_code
1 ChemSpider 30653373
